data_2007230
loop_
_publ_author_name
'Lindfors, Britt E.'
'Male, Jonathan L.'
'Tyler, David R.'
'Weakley, Timothy J.R.'

_publ_section_title
;
 Chlorotricyclohexylsilane, C~18~H~33~ClSi
;
_journal_issue 5
_journal_name_full 'Acta Crystallographica Section C'
_journal_page_first 694
_journal_page_last 695
_journal_paper_doi 10.1107/S0108270197017745
_journal_volume 54
_journal_year 1998
_chemical_formula_moiety 'C18 H33 Cl Si '
_chemical_formula_structural '(C6 H11)3 Si Cl'
_chemical_formula_sum 'C18 H33 Cl Si'
_chemical_formula_weight 313.00
_space_group_IT_number 62
_symmetry_cell_setting orthorhombic
_symmetry_space_group_name_Hall '-P 2ac 2n'
_symmetry_space_group_name_H-M 'P n m a'
_cell_angle_alpha 90
_cell_angle_beta 90
_cell_angle_gamma 90
_cell_formula_units_Z 4
_cell_length_a 10.8550(10)
_cell_length_b 16.045(2)
_cell_length_c 10.516(2)
_cell_measurement_reflns_used 25
_cell_measurement_temperature 295
_cell_measurement_theta_max 16.0
_cell_measurement_theta_min 14.0
_cell_volume 1831.6(4)
_computing_cell_refinement CAD4/PC
_computing_data_collection 'CAD4/PC (Enraf-Nonius, 1993)'
_computing_data_reduction 'TEXSAN (Molecular Structure Corporation, 1989)'
_computing_publication_material TEXSAN
_computing_structure_refinement TEXSAN
_computing_structure_solution TEXSAN
_diffrn_ambient_temperature 295
_diffrn_measurement_device 'Enraf-Nonius CAD4 diffractometer'
_diffrn_measurement_method 'omega/2-theta scans'
_diffrn_radiation_monochromator graphite
_diffrn_radiation_source 'sealed X-ray tube'
_diffrn_radiation_type 'Mo K\a'
_diffrn_radiation_wavelength 0.71073
_diffrn_reflns_av_R_equivalents 'no equivalents measured'
_diffrn_reflns_limit_h_max 12
_diffrn_reflns_limit_h_min 0
_diffrn_reflns_limit_k_max 19
_diffrn_reflns_limit_k_min 0
_diffrn_reflns_limit_l_max 12
_diffrn_reflns_limit_l_min 0
_diffrn_reflns_number 1665
_diffrn_reflns_theta_max 25.0
_diffrn_reflns_theta_min 1.5
_diffrn_standards_decay_% 3.2
_diffrn_standards_interval_count 60
_diffrn_standards_number 3
_exptl_absorpt_coefficient_mu 0.26
_exptl_absorpt_correction_T_max 0.92
_exptl_absorpt_correction_T_min 0.89
_exptl_absorpt_correction_type '\y scan'
_exptl_absorpt_process_details '(North et al., 1968)'
_exptl_crystal_colour colorless
_exptl_crystal_density_diffrn 1.135
_exptl_crystal_density_meas ?
_exptl_crystal_description block
_exptl_crystal_F_000 688.00
_exptl_crystal_size_max 0.36
_exptl_crystal_size_mid 0.34
_exptl_crystal_size_min 0.31
_refine_diff_density_max 0.28
_refine_diff_density_min -0.27
_refine_ls_abs_structure_details 'not applicable'
_refine_ls_extinction_coef 'g = 9.8(13) \\times 10^-7^'
_refine_ls_extinction_method ' I~o~(corr) = I~o~[1 + 2gI~c~] (Stout & Jensen, 1968)'
_refine_ls_goodness_of_fit_all 1.43
_refine_ls_goodness_of_fit_obs 1.47
_refine_ls_hydrogen_treatment refall
_refine_ls_matrix_type full
_refine_ls_number_constraints 0
_refine_ls_number_parameters 166
_refine_ls_number_reflns 1665
_refine_ls_number_restraints 0
_refine_ls_R_factor_all 0.048
_refine_ls_R_factor_obs .043
_refine_ls_shift/esd_max 0.001
_refine_ls_structure_factor_coef Fsqd
_refine_ls_weighting_details 'w = 4F~o~^2^/[\s^2^(I)+(0.02I)^2^]'
_refine_ls_weighting_scheme calc
_refine_ls_wR_factor_all 0.077
_refine_ls_wR_factor_obs .073
_reflns_number_observed 1275
_reflns_number_total 1665
_reflns_observed_criterion I<\s(I)
_cod_data_source_file fr1098.cif
_cod_data_source_block C18H33ClSi
_cod_depositor_comments
;
The following automatic conversions were performed:

'_atom_site_thermal_displace_type' tag value 'Uij' was replaced with
'Uani' value 12 times.

Automatic conversion script
Id: cif_fix_values 1646 2011-03-28 12:23:43Z adriana 

The following automatic conversions were performed:

'_exptl_crystal_density_meas' value 'not measured' was changed to '?'
- the value is perceived as not measured.

Automatic conversion script
Id: cif_fix_values 3008 2015-01-20 13:52:24Z robertas 
;
_cod_original_cell_volume 1831.5(8)
_cod_original_formula_sum 'C18 H33 Cl Si '
_cod_database_code 2007230
_cod_database_fobs_code 2007230

loop_
_symmetry_equiv_pos_as_xyz
'  +x,  +y,  +z'
1/2+x,1/2-y,1/2-z
'  -x,1/2+y,  -z'
'1/2-x,  -y,1/2+z'
'  -x,  -y,  -z'
1/2-x,1/2+y,1/2+z
'  +x,1/2-y,  +z'
'1/2+x,  +y,1/2-z'

loop_
_atom_site_aniso_label
_atom_site_aniso_U_11
_atom_site_aniso_U_22
_atom_site_aniso_U_33
_atom_site_aniso_U_12
_atom_site_aniso_U_13
_atom_site_aniso_U_23
Cl .0408(4) .0677(6) .0623(5) .0000 -.0016(4) .0000
Si .0376(4) .0316(4) .0312(4) .0000 .0015(3) .0000
C1 .0440(10) .0321(10) .0344(10) .0020(9) .0030(9) -.0003(8)
C2 .0540(10) .0530(10) .0420(10) -.0120(10) -.0050(10) .0090(10)
C3 .067(2) .055(2) .0560(10) -.0240(10) .0000(10) .0020(10)
C4 .076(2) .0450(10) .0580(10) -.0150(10) .0110(10) .0130(10)
C5 .077(2) .0420(10) .0430(10) .0000(10) -.0010(10) .0110(10)
C6 .0550(10) .0390(10) .0370(10) -.0010(10) -.0040(10) .0033(9)
C7 .040(2) .0320(10) .0330(10) .0000 .0020(10) .0000
C8 .074(2) .0350(10) .0350(10) -.0030(10) .0040(10) .0022(9)
C9 .088(2) .0450(10) .0380(10) -.0010(10) .0030(10) .0080(10)
C10 .090(3) .059(2) .029(2) .0000 .006(2) .0000

loop_
_atom_site_label
_atom_site_fract_x
_atom_site_fract_y
_atom_site_fract_z
_atom_site_U_iso_or_equiv
_atom_site_thermal_displace_type
_atom_site_calc_flag
_atom_site_calc_attached_atom
Cl .66388(7) .7500 .55486(8) .0569(3) Uani ? ?
Si .47333(7) .7500 .5282 .0335(2) Uani ? ?
C1 .4193(2) .64960(10) .6002(2) .0369(5) Uani ? ?
C2 .2867(2) .6262(2) .5669(2) .0497(6) Uani ? ?
C3 .2552(3) .5382(2) .6117(2) .0594(8) Uani ? ?
C4 .2783(3) .5278(2) .7525(3) .0597(7) Uani ? ?
C5 .4077(3) .55230(10) .7886(2) .0539(7) Uani ? ?
C6 .4380(2) .64030(10) .7435(2) .0434(6) Uani ? ?
C7 .4462(3) .7500 .3525(3) .0351(7) Uani ? ?
C8 .4939(3) .82810(10) .2851(2) .0478(7) Uani ? ?
C9 .4643(3) .8277(2) .1437(2) .0571(7) Uani ? ?
C10 .5127(4) .7500 .0800(3) .0600(10) Uani ? ?
H1 .470(2) .6100(10) .560(2) .039(5) Uiso ? ?
H2 .274(2) .6320(10) .479(2) .052(6) Uiso ? ?
H3 .229(2) .6690(10) .607(2) .056(6) Uiso ? ?
H4 .305(2) .5000(10) .566(2) .056(7) Uiso ? ?
H5 .172(2) .5280(10) .590(2) .058(7) Uiso ? ?
H6 .221(2) .5630(10) .801(2) .062(7) Uiso ? ?
H7 .262(2) .4730(10) .777(2) .067(7) Uiso ? ?
H8 .418(2) .5500(10) .880(2) .063(7) Uiso ? ?
H9 .464(2) .5130(10) .750(2) .055(6) Uiso ? ?
H10 .381(2) .6770(10) .790(2) .053(6) Uiso ? ?
H11 .519(2) .6530(10) .762(2) .059(7) Uiso ? ?
H12 .358(2) .7500 .342(2) .035(7) Uiso ? ?
H13 .583(2) .8310(10) .296(2) .049(6) Uiso ? ?
H14 .459(2) .8740(10) .325(2) .045(6) Uiso ? ?
H15 .503(2) .8750(10) .106(2) .055(6) Uiso ? ?
H16 .372(2) .8330(10) .137(2) .058(7) Uiso ? ?
H17 .604(3) .7500 .083(3) .070(10) Uiso ? ?
H18 .494(3) .7500 -.007(4) .070(10) Uiso ? ?

loop_
_atom_type_symbol
_atom_type_scat_dispersion_real
_atom_type_scat_dispersion_imag
_atom_type_scat_source
C 0.002 0.002 'Cromer & Waber (1974)'
H 0.000 0.000 'Cromer & Waber (1974)'
Cl 0.132 0.159 'Cromer & Waber (1974)'
Si 0.072 0.071 'Cromer & Waber (1974)'

loop_
_geom_angle_atom_site_label_1
_geom_angle_atom_site_label_2
_geom_angle_atom_site_label_3
_geom_angle_site_symmetry_3
_geom_angle
_geom_angle_publ_flag
Cl Si C1 ? 104.82(7) yes
Cl Si C7 ? 106.78(9) yes
C1 Si C1 7_565 118.50(10) yes
C1 Si C7 ? 110.47(7) yes
Si C1 C2 ? 114.40(10) yes
Si C1 C6 ? 116.20(10) yes
Si C1 H1 ? 102.0(10) no
C2 C1 C6 ? 109.1(2) yes
C2 C1 H1 ? 106.0(10) no
C6 C1 H1 ? 107.0(10) no
C1 C2 C3 ? 111.6(2) yes
C1 C2 H2 ? 109.0(10) no
C1 C2 H3 ? 108.0(10) no
C3 C2 H2 ? 111.0(10) no
C3 C2 H3 ? 110.0(10) no
H2 C2 H3 ? 104.0(10) no
C2 C3 C4 ? 111.5(2) yes
C2 C3 H4 ? 108.0(10) no
C2 C3 H5 ? 107.0(10) no
C4 C3 H4 ? 109.0(10) no
C4 C3 H5 ? 111.0(10) no
H4 C3 H5 ? 108.0(10) no
C3 C4 C5 ? 111.9(2) yes
C3 C4 H6 ? 109.0(10) no
C3 C4 H7 ? 109.0(10) no
C5 C4 H6 ? 107.0(10) no
C5 C4 H7 ? 110.0(10) no
H6 C4 H7 ? 106.0(10) no
C4 C5 C6 ? 111.3(2) yes
C4 C5 H8 ? 110.0(10) no
C4 C5 H9 ? 108.0(10) no
C6 C5 H8 ? 108.0(10) no
C6 C5 H9 ? 109.0(10) no
H8 C5 H9 ? 108.0(10) no
C1 C6 C5 ? 111.6(2) yes
C1 C6 H10 ? 110.0(10) no
C1 C6 H11 ? 108.0(10) no
C5 C6 H10 ? 105.0(10) no
C5 C6 H11 ? 109.0(10) no
H10 C6 H11 ? 110.0(10) no
Si C7 C8 ? 113.80(10) yes
Si C7 H12 ? 105.0(10) no
C8 C7 C8 7_565 110.0(2) yes
C8 C7 H12 ? 106.5(8) no
C7 C8 C9 ? 112.2(2) yes
C7 C8 H13 ? 108.0(10) no
C7 C8 H14 ? 107.0(10) no
C9 C8 H13 ? 108.0(10) no
C9 C8 H14 ? 110.0(10) no
H13 C8 H14 ? 108.0(10) no
C8 C9 C10 ? 111.3(2) yes
C8 C9 H15 ? 107.0(10) no
C8 C9 H16 ? 106.0(10) no
C10 C9 H15 ? 108.0(10) no
C10 C9 H16 ? 112.0(10) no
H15 C9 H16 ? 110.0(10) no
C9 C10 C9 7_565 111.4(3) yes
C9 C10 H17 ? 109.6(9) no
C9 C10 H18 ? 110.0(10) no
H17 C10 H18 ? 104(2) no

loop_
_geom_bond_atom_site_label_1
_geom_bond_atom_site_label_2
_geom_bond_site_symmetry_1
_geom_bond_site_symmetry_2
_geom_bond_distance
_geom_bond_publ_flag
Cl Si ? ? 2.0870(10) yes
Si C1 ? ? 1.875(2) yes
Si C7 ? ? 1.871(3) yes
C1 C2 ? ? 1.528(3) yes
C1 C6 ? ? 1.528(3) yes
C1 H1 ? ? .93(2) no
C2 C3 ? ? 1.528(3) yes
C2 H2 ? ? .94(2) no
C2 H3 ? ? 1.02(2) no
C3 C4 ? ? 1.512(3) yes
C3 H4 ? ? .95(2) no
C3 H5 ? ? .95(2) no
C4 C5 ? ? 1.508(4) yes
C4 H6 ? ? .98(2) no
C4 H7 ? ? .93(2) no
C5 C6 ? ? 1.525(3) yes
C5 H8 ? ? .97(2) no
C5 H9 ? ? .97(2) no
C6 H10 ? ? .98(2) no
C6 H11 ? ? .93(2) no
C7 C8 ? ? 1.530(2) yes
C7 H12 ? ? .96(2) no
C8 C9 ? ? 1.521(3) yes
C8 H13 ? ? .98(2) no
C8 H14 ? ? .92(2) no
C9 C10 ? ? 1.509(3) yes
C9 H15 ? ? .95(2) no
C9 H16 ? ? 1.01(2) no
C10 H17 ? ? .99(3) no
C10 H18 ? ? .93(4) no

loop_
_geom_torsion_atom_site_label_1
_geom_torsion_atom_site_label_2
_geom_torsion_atom_site_label_3
_geom_torsion_atom_site_label_4
_geom_torsion_site_symmetry_3
_geom_torsion_site_symmetry_4
_geom_torsion
_geom_torsion_publ_flag
Cl Si C1 C2 ? ? -167.20(10) no
Cl Si C1 C6 ? ? 64.3(2) no
Cl Si C7 C8 ? ? -63.6(2) no
Si C1 C2 C3 ? ? 171.4(2) no
Si C1 C6 C5 ? ? -172.0(2) no
Si C7 C8 C9 ? ? -177.1(2) no
C1 Si C1 C2 7_565 7_565 -76.4(2) no
C1 Si C1 C6 7_565 7_565 52.2(2) no
C1 Si C7 C8 ? 7_565 -177.0(2) no
C1 Si C7 C8 ? ? -49.8(2) no
C1 C2 C3 C4 ? ? 55.6(3) no
C1 C6 C5 C4 ? ? -56.3(3) no
C2 C1 Si C7 ? ? -52.5(2) no
C2 C1 C6 C5 ? ? 56.9(3) no
C2 C3 C4 C5 ? ? -53.9(3) no
C3 C2 C1 C6 ? ? -56.5(2) no
C3 C4 C5 C6 ? ? 54.1(3) no
C6 C1 Si C7 ? ? 178.9(2) no
C7 C8 C9 C10 ? ? -55.2(3) no
C8 C7 C8 C9 7_565 7_565 -53.7(4) no
C8 C9 C10 C9 ? 7_565 55.6(4) no
